data_1549714
loop_
_publ_author_name
'Bakhouch, Mohamed'
'El Yazidi, Mohamed'
'Al Houari, Ghali'
'Saadi, Mohamed'
'El Ammari, Lahcen'

_publ_section_title
;
 3',4'-Diphenyl-3<i>H</i>,4'<i>H</i>-spiro[benzo[<i>b</i>]thiophene-2,5'-isoxazol]-3-one
;
_journal_coeditor_code SJ4187
_journal_issue 7
_journal_name_full IUCrData
_journal_page_first x181019
_journal_paper_doi 10.1107/S2414314618010192
_journal_volume 3
_journal_year 2018
_chemical_formula_iupac 'C22 H15 N O2 S'
_chemical_formula_moiety 'C22 H15 N O2 S'
_chemical_formula_sum 'C22 H15 N O2 S'
_chemical_formula_weight 357.41
_chemical_melting_point 495
_chemical_name_systematic 3',4'-Diphenyl-3<i>H</i>,4'<i>H</i>-spiro[benzo[<i>b</i>]thiophene-2,5'-isoxazol]-3-one
_space_group_crystal_system orthorhombic
_space_group_IT_number 61
_space_group_name_Hall '-P 2ac 2ab'
_space_group_name_H-M_alt 'P b c a'
_symmetry_space_group_name_Hall '-P 2ac 2ab'
_symmetry_space_group_name_H-M 'P b c a'
_atom_sites_solution_hydrogens geom
_audit_creation_method SHELXL-2016/6
_cell_angle_alpha 90
_cell_angle_beta 90
_cell_angle_gamma 90
_cell_formula_units_Z 8
_cell_length_a 9.2650(2)
_cell_length_b 10.3523(2)
_cell_length_c 36.0698(8)
_cell_measurement_reflns_used 3811
_cell_measurement_temperature 296(2)
_cell_measurement_theta_max 27.103
_cell_measurement_theta_min 3.004
_cell_volume 3459.60(13)
_computing_cell_refinement
;
SAINT (Bruker, 2009)
;
_computing_data_collection
;
APEX2 (Bruker, 2009)
;
_computing_data_reduction
;
SAINT (Bruker, 2009)
;
_computing_molecular_graphics
;
ORTEP-3 (Farrugia, 2012) and Mercury (Macrae <i>et al.</i>,
2008)
;
_computing_publication_material
;
publCIF (Westrip, 2010)
;
_computing_structure_refinement
;
SHELXL2016 (Sheldrick, 2015<i>b</i>)
;
_computing_structure_solution
;
SHELXS2016 (Sheldrick, 2015<i>a</i>)
;
_diffrn_ambient_temperature 296(2)
_diffrn_measured_fraction_theta_full 0.999
_diffrn_measured_fraction_theta_max 0.999
_diffrn_measurement_device_type 'Bruker X8 APEX'
_diffrn_measurement_method '\f and \w scans'
_diffrn_radiation_monochromator graphite
_diffrn_radiation_source 'fine-focus sealed tube'
_diffrn_radiation_type MoK\a
_diffrn_radiation_wavelength 0.71073
_diffrn_reflns_av_R_equivalents 0.0885
_diffrn_reflns_limit_h_max 11
_diffrn_reflns_limit_h_min -11
_diffrn_reflns_limit_k_max 13
_diffrn_reflns_limit_k_min -13
_diffrn_reflns_limit_l_max 46
_diffrn_reflns_limit_l_min -46
_diffrn_reflns_number 76407
_diffrn_reflns_theta_full 25.242
_diffrn_reflns_theta_max 27.103
_diffrn_reflns_theta_min 3.004
_exptl_absorpt_coefficient_mu 0.203
_exptl_absorpt_correction_T_max 0.7474
_exptl_absorpt_correction_T_min 0.6385
_exptl_absorpt_correction_type multi-scan
_exptl_absorpt_process_details
;
(SADABS; Krause <i>et al.</i>, 2015)
;
_exptl_crystal_colour colourless
_exptl_crystal_density_diffrn 1.372
_exptl_crystal_description block
_exptl_crystal_F_000 1488
_exptl_crystal_size_max 0.35
_exptl_crystal_size_mid 0.28
_exptl_crystal_size_min 0.25
_refine_diff_density_max 0.178
_refine_diff_density_min -0.259
_refine_ls_extinction_method none
_refine_ls_goodness_of_fit_ref 1.061
_refine_ls_hydrogen_treatment constr
_refine_ls_matrix_type full
_refine_ls_number_parameters 235
_refine_ls_number_reflns 3811
_refine_ls_number_restraints 0
_refine_ls_restrained_S_all 1.061
_refine_ls_R_factor_all 0.0799
_refine_ls_R_factor_gt 0.0463
_refine_ls_shift/su_max 0.001
_refine_ls_shift/su_mean 0.000
_refine_ls_structure_factor_coef Fsqd
_refine_ls_weighting_details 'w=1/[\s^2^(Fo^2^)+(0.0215P)^2^+2.5234P] where P=(Fo^2^+2Fc^2^)/3'
_refine_ls_weighting_scheme calc
_refine_ls_wR_factor_gt 0.0907
_refine_ls_wR_factor_ref 0.1046
_reflns_number_gt 2597
_reflns_number_total 3811
_reflns_threshold_expression 'I > 2\s(I)'
_cod_data_source_file sj4187sup1.cif
_cod_data_source_block I
_cod_database_code 1549714
_shelx_space_group_comment
;
The symmetry employed for this shelxl refinement is uniquely defined
by the following loop, which should always be used as a source of
symmetry information in preference to the above space-group names.
They are only intended as comments.
;

loop_
_space_group_symop_operation_xyz
'x, y, z'
'-x+1/2, -y, z+1/2'
'-x, y+1/2, -z+1/2'
'x+1/2, -y+1/2, -z'
'-x, -y, -z'
'x-1/2, y, -z-1/2'
'x, -y-1/2, z-1/2'
'-x-1/2, y-1/2, z'

loop_
_atom_site_type_symbol
_atom_site_label
_atom_site_fract_x
_atom_site_fract_y
_atom_site_fract_z
_atom_site_U_iso_or_equiv
_atom_site_adp_type
_atom_site_calc_flag
_atom_site_occupancy
C C1 0.2409(3) 0.4525(2) 0.52031(6) 0.0450(5) Uani d 1
C C2 0.2733(3) 0.4617(3) 0.48281(7) 0.0620(7) Uani d 1
H H2 0.351287 0.510587 0.474656 0.074 Uiso calc 1
C C3 0.1865(4) 0.3962(3) 0.45792(7) 0.0750(9) Uani d 1
H H3 0.207713 0.400469 0.432749 0.090 Uiso calc 1
C C4 0.0696(4) 0.3248(3) 0.46947(7) 0.0739(9) Uani d 1
H H4 0.012838 0.282128 0.452088 0.089 Uiso calc 1
C C5 0.0360(3) 0.3160(2) 0.50654(7) 0.0559(7) Uani d 1
H H5 -0.043069 0.268137 0.514492 0.067 Uiso calc 1
C C6 0.1239(2) 0.3807(2) 0.53187(6) 0.0399(5) Uani d 1
C C7 0.1038(2) 0.3808(2) 0.57209(6) 0.0386(5) Uani d 1
C C8 0.2164(2) 0.4696(2) 0.59144(6) 0.0372(5) Uani d 1
C C9 0.2811(2) 0.40827(19) 0.62647(5) 0.0338(4) Uani d 1
H H9 0.274619 0.313886 0.625187 0.041 Uiso calc 1
C C10 0.1760(2) 0.4606(2) 0.65481(6) 0.0361(5) Uani d 1
C C11 0.1605(2) 0.4157(2) 0.69323(6) 0.0414(5) Uani d 1
C C12 0.0655(3) 0.4780(3) 0.71734(7) 0.0623(7) Uani d 1
H H12 0.010973 0.547609 0.708966 0.075 Uiso calc 1
C C13 0.0521(4) 0.4369(3) 0.75341(8) 0.0802(10) Uani d 1
H H13 -0.010154 0.480009 0.769415 0.096 Uiso calc 1
C C14 0.1291(4) 0.3337(3) 0.76594(8) 0.0788(10) Uani d 1
H H14 0.118796 0.306354 0.790355 0.095 Uiso calc 1
C C15 0.2214(3) 0.2704(3) 0.74268(7) 0.0706(8) Uani d 1
H H15 0.273459 0.199575 0.751241 0.085 Uiso calc 1
C C16 0.2378(3) 0.3114(2) 0.70626(6) 0.0519(6) Uani d 1
H H16 0.301303 0.268334 0.690577 0.062 Uiso calc 1
C C17 0.4353(2) 0.4498(2) 0.63469(6) 0.0370(5) Uani d 1
C C22 0.4642(2) 0.5692(2) 0.65033(7) 0.0491(6) Uani d 1
H H22 0.388181 0.622907 0.657125 0.059 Uiso calc 1
C C21 0.6048(3) 0.6096(3) 0.65596(8) 0.0665(8) Uani d 1
H H21 0.623101 0.689521 0.666765 0.080 Uiso calc 1
C C20 0.7171(3) 0.5314(3) 0.64558(8) 0.0731(9) Uani d 1
H H20 0.811760 0.558786 0.649034 0.088 Uiso calc 1
C C19 0.6900(3) 0.4130(3) 0.63010(8) 0.0670(8) Uani d 1
H H19 0.766504 0.360381 0.623001 0.080 Uiso calc 1
C C18 0.5501(2) 0.3713(3) 0.62498(7) 0.0506(6) Uani d 1
H H18 0.532736 0.290003 0.614950 0.061 Uiso calc 1
N N1 0.1012(2) 0.55663(18) 0.64309(5) 0.0452(5) Uani d 1
O O1 0.13553(17) 0.58038(14) 0.60528(4) 0.0479(4) Uani d 1
O O2 0.01376(18) 0.32410(17) 0.58958(4) 0.0573(5) Uani d 1
S S1 0.34013(7) 0.52549(7) 0.55640(2) 0.05418(18) Uani d 1

loop_
_atom_site_aniso_label
_atom_site_aniso_U_11
_atom_site_aniso_U_22
_atom_site_aniso_U_33
_atom_site_aniso_U_12
_atom_site_aniso_U_13
_atom_site_aniso_U_23
C1 0.0463(12) 0.0488(13) 0.0398(12) 0.0096(11) 0.0056(11) 0.0066(10)
C2 0.0635(17) 0.0751(18) 0.0475(14) 0.0168(15) 0.0149(13) 0.0167(14)
C3 0.111(3) 0.081(2) 0.0328(13) 0.029(2) 0.0067(16) 0.0039(14)
C4 0.114(3) 0.0680(18) 0.0396(14) 0.0096(19) -0.0178(17) -0.0058(13)
C5 0.0714(18) 0.0473(14) 0.0489(14) -0.0008(13) -0.0141(13) -0.0007(11)
C6 0.0481(13) 0.0367(11) 0.0350(11) 0.0038(10) -0.0022(10) 0.0007(9)
C7 0.0374(11) 0.0405(12) 0.0379(11) 0.0005(10) -0.0016(10) 0.0003(9)
C8 0.0348(11) 0.0393(11) 0.0376(11) -0.0020(9) 0.0025(9) -0.0007(9)
C9 0.0326(10) 0.0323(10) 0.0366(11) 0.0000(9) 0.0026(9) -0.0011(9)
C10 0.0280(10) 0.0414(12) 0.0388(11) -0.0031(9) 0.0007(9) -0.0058(9)
C11 0.0347(11) 0.0504(13) 0.0390(12) -0.0098(10) 0.0047(10) -0.0072(10)
C12 0.0607(16) 0.0700(17) 0.0562(15) -0.0021(14) 0.0218(13) -0.0079(13)
C13 0.089(2) 0.096(2) 0.0560(18) -0.016(2) 0.0363(17) -0.0151(17)
C14 0.093(2) 0.104(3) 0.0394(15) -0.031(2) 0.0116(16) 0.0003(16)
C15 0.080(2) 0.084(2) 0.0477(15) -0.0050(17) -0.0041(15) 0.0108(14)
C16 0.0511(14) 0.0647(16) 0.0398(12) -0.0006(12) 0.0003(12) -0.0028(11)
C17 0.0301(10) 0.0436(12) 0.0371(11) 0.0017(9) 0.0014(9) 0.0076(9)
C22 0.0386(12) 0.0511(14) 0.0577(15) -0.0033(11) -0.0040(11) 0.0001(11)
C21 0.0526(16) 0.0736(18) 0.0733(19) -0.0251(15) -0.0138(15) 0.0095(15)
C20 0.0347(14) 0.106(3) 0.078(2) -0.0182(16) -0.0103(14) 0.0378(19)
C19 0.0351(13) 0.094(2) 0.0723(19) 0.0148(14) 0.0112(13) 0.0296(17)
C18 0.0408(12) 0.0587(15) 0.0522(14) 0.0094(11) 0.0071(11) 0.0090(12)
N1 0.0402(10) 0.0518(12) 0.0435(11) 0.0055(9) 0.0003(9) -0.0080(9)
O1 0.0543(10) 0.0428(9) 0.0467(9) 0.0107(7) -0.0041(8) -0.0014(7)
O2 0.0514(10) 0.0706(11) 0.0499(10) -0.0228(9) 0.0048(8) 0.0013(9)
S1 0.0460(3) 0.0679(4) 0.0486(3) -0.0160(3) 0.0036(3) 0.0130(3)

loop_
_atom_type_symbol
_atom_type_description
_atom_type_scat_dispersion_real
_atom_type_scat_dispersion_imag
_atom_type_scat_source
C C 0.0033 0.0016 'International Tables Vol C Tables 4.2.6.8 and 6.1.1.4'
H H 0.0000 0.0000 'International Tables Vol C Tables 4.2.6.8 and 6.1.1.4'
N N 0.0061 0.0033 'International Tables Vol C Tables 4.2.6.8 and 6.1.1.4'
O O 0.0106 0.0060 'International Tables Vol C Tables 4.2.6.8 and 6.1.1.4'
S S 0.1246 0.1234 'International Tables Vol C Tables 4.2.6.8 and 6.1.1.4'

loop_
_geom_angle_atom_site_label_1
_geom_angle_atom_site_label_2
_geom_angle_atom_site_label_3
_geom_angle
C6 C1 C2 120.1(2)
C6 C1 S1 114.68(16)
C2 C1 S1 125.2(2)
C3 C2 C1 118.2(3)
C3 C2 H2 120.9
C1 C2 H2 120.9
C4 C3 C2 121.6(2)
C4 C3 H3 119.2
C2 C3 H3 119.2
C5 C4 C3 120.5(3)
C5 C4 H4 119.7
C3 C4 H4 119.7
C4 C5 C6 118.2(3)
C4 C5 H5 120.9
C6 C5 H5 120.9
C1 C6 C5 121.3(2)
C1 C6 C7 113.6(2)
C5 C6 C7 125.2(2)
O2 C7 C6 127.6(2)
O2 C7 C8 121.32(19)
C6 C7 C8 111.10(18)
O1 C8 C9 104.11(15)
O1 C8 C7 105.87(16)
C9 C8 C7 112.77(16)
O1 C8 S1 108.32(13)
C9 C8 S1 117.48(14)
C7 C8 S1 107.57(14)
C10 C9 C17 111.83(16)
C10 C9 C8 99.02(16)
C17 C9 C8 114.22(16)
C10 C9 H9 110.4
C17 C9 H9 110.4
C8 C9 H9 110.4
N1 C10 C11 120.21(19)
N1 C10 C9 113.72(18)
C11 C10 C9 125.98(19)
C16 C11 C12 118.5(2)
C16 C11 C10 121.2(2)
C12 C11 C10 120.2(2)
C13 C12 C11 120.2(3)
C13 C12 H12 119.9
C11 C12 H12 119.9
C14 C13 C12 120.7(3)
C14 C13 H13 119.7
C12 C13 H13 119.7
C13 C14 C15 120.1(3)
C13 C14 H14 120.0
C15 C14 H14 120.0
C14 C15 C16 120.2(3)
C14 C15 H15 119.9
C16 C15 H15 119.9
C11 C16 C15 120.4(2)
C11 C16 H16 119.8
C15 C16 H16 119.8
C18 C17 C22 118.6(2)
C18 C17 C9 120.4(2)
C22 C17 C9 120.90(19)
C21 C22 C17 120.8(2)
C21 C22 H22 119.6
C17 C22 H22 119.6
C20 C21 C22 119.8(3)
C20 C21 H21 120.1
C22 C21 H21 120.1
C21 C20 C19 120.0(2)
C21 C20 H20 120.0
C19 C20 H20 120.0
C20 C19 C18 120.5(3)
C20 C19 H19 119.8
C18 C19 H19 119.8
C19 C18 C17 120.3(3)
C19 C18 H18 119.8
C17 C18 H18 119.8
C10 N1 O1 109.23(16)
N1 O1 C8 107.90(14)
C1 S1 C8 92.77(10)

loop_
_geom_bond_atom_site_label_1
_geom_bond_atom_site_label_2
_geom_bond_distance
C1 C6 1.379(3)
C1 C2 1.389(3)
C1 S1 1.763(2)
C2 C3 1.383(4)
C2 H2 0.9300
C3 C4 1.376(4)
C3 H3 0.9300
C4 C5 1.376(4)
C4 H4 0.9300
C5 C6 1.395(3)
C5 H5 0.9300
C6 C7 1.463(3)
C7 O2 1.199(2)
C7 C8 1.555(3)
C8 O1 1.459(2)
C8 C9 1.536(3)
C8 S1 1.802(2)
C9 C10 1.512(3)
C9 C17 1.521(3)
C9 H9 0.9800
C10 N1 1.283(3)
C10 C11 1.469(3)
C11 C16 1.378(3)
C11 C12 1.396(3)
C12 C13 1.374(4)
C12 H12 0.9300
C13 C14 1.362(4)
C13 H13 0.9300
C14 C15 1.366(4)
C14 H14 0.9300
C15 C16 1.389(3)
C15 H15 0.9300
C16 H16 0.9300
C17 C18 1.383(3)
C17 C22 1.385(3)
C22 C21 1.383(3)
C22 H22 0.9300
C21 C20 1.370(4)
C21 H21 0.9300
C20 C19 1.371(4)
C20 H20 0.9300
C19 C18 1.379(4)
C19 H19 0.9300
C18 H18 0.9300
N1 O1 1.421(2)

loop_
_geom_hbond_atom_site_label_D
_geom_hbond_atom_site_label_H
_geom_hbond_atom_site_label_A
_geom_hbond_site_symmetry_A
_geom_hbond_distance_DH
_geom_hbond_distance_HA
_geom_hbond_distance_DA
_geom_hbond_angle_DHA
C19 H19 O2 1_655 0.93 2.62 3.462(3) 151.5
C9 H9 O1 8_655 0.98 2.66 3.564(2) 154.3

_cod_database_fobs_code 1549714
